data_7040970
loop_
_publ_author_name
'Zhou, Yang'
'Yang, Shuai'
'Li, Jun'
'He, Gufeng'
'Duan, Zheng'
'Mathey, Francois'

_publ_section_title
;
 Phosphorus and silicon-bridged stilbenes: synthesis and optoelectronic
 properties.
;
_journal_issue 45
_journal_name_full 'Dalton transactions (Cambridge, England : 2003)'
_journal_page_first 18308
_journal_page_last 18312
_journal_paper_doi 10.1039/c6dt03489f
_journal_volume 45
_journal_year 2016
_chemical_formula_moiety 'C22 H19 O P Si'
_chemical_formula_sum 'C22 H19 O P Si'
_chemical_formula_weight 358.43
_chemical_name_systematic
;
 ? 
;
_space_group_crystal_system triclinic
_space_group_IT_number 2
_space_group_name_Hall '-P 1'
_space_group_name_H-M_alt 'P -1'
_symmetry_space_group_name_Hall '-P 1'
_symmetry_space_group_name_H-M 'P -1'
_atom_sites_solution_hydrogens geom
_atom_sites_solution_primary direct
_atom_sites_solution_secondary difmap
_audit_creation_date 2014-09-10
_audit_creation_method
;
Olex2 1.2
(compiled 2014.08.28 svn.r2986 for OlexSys, GUI svn.r4874)
;
_audit_update_record
;
2014-09-18 deposited with the CCDC.
2016-10-18 downloaded from the CCDC.
;
_cell_angle_alpha 84.434(3)
_cell_angle_beta 76.892(3)
_cell_angle_gamma 77.143(4)
_cell_formula_units_Z 4
_cell_length_a 10.2464(4)
_cell_length_b 12.4270(6)
_cell_length_c 17.6262(7)
_cell_measurement_reflns_used 7025
_cell_measurement_temperature 291(2)
_cell_measurement_theta_max 72.2780
_cell_measurement_theta_min 4.3580
_cell_volume 2128.54(16)
_computing_cell_refinement
;
CrysAlisPro, Agilent Technologies,
Version 1.171.36.32 (release 02-08-2013 CrysAlis171 .NET)
(compiled Aug  2 2013,16:46:58)
;
_computing_data_collection
;
CrysAlisPro, Agilent Technologies,
Version 1.171.36.32 (release 02-08-2013 CrysAlis171 .NET)
(compiled Aug  2 2013,16:46:58)
;
_computing_data_reduction
;
CrysAlisPro, Agilent Technologies,
Version 1.171.36.32 (release 02-08-2013 CrysAlis171 .NET)
(compiled Aug  2 2013,16:46:58)
;
_computing_molecular_graphics 'Olex2 (Dolomanov et al., 2009)'
_computing_publication_material 'Olex2 (Dolomanov et al., 2009)'
_computing_structure_refinement 'ShelXL (Sheldrick, 2008)'
_computing_structure_solution 'ShelXS (Sheldrick, 2008)'
_diffrn_ambient_temperature 291.15
_diffrn_detector_area_resol_mean 16.2312
_diffrn_measured_fraction_theta_full 1.000
_diffrn_measured_fraction_theta_max 1.000
_diffrn_measurement_details
;
  1 omega  -72.00  -38.00   1.0000    1.0000
omega____ theta____ kappa____ phi______ frames
    -        0.0000  178.0000 -150.0000 34

  2 omega  -77.00  -52.00   1.0000    1.0000
omega____ theta____ kappa____ phi______ frames
    -        0.0000  178.0000  -30.0000 25

  3 omega  -29.00   -2.00   1.0000    1.0000
omega____ theta____ kappa____ phi______ frames
    -        0.0000   77.0000   30.0000 27

  4 omega   27.00   61.00   1.0000    1.0000
omega____ theta____ kappa____ phi______ frames
    -        0.0000   77.0000   30.0000 34

  5 omega  -73.00  -36.00   1.0000    1.0000
omega____ theta____ kappa____ phi______ frames
    -        0.0000  178.0000    0.0000 37

  6 omega   -2.00   37.00   1.0000    1.0000
omega____ theta____ kappa____ phi______ frames
    -        0.0000  -99.0000 -120.0000 39

  7 omega   37.00   88.00   1.0000    6.0000
omega____ theta____ kappa____ phi______ frames
    -       56.0000   57.0000  -60.0000 51

  8 omega   41.00  111.00   1.0000    6.0000
omega____ theta____ kappa____ phi______ frames
    -       56.0000 -125.0000 -180.0000 70

  9 omega   40.00   66.00   1.0000    6.0000
omega____ theta____ kappa____ phi______ frames
    -       56.0000   37.0000  -60.0000 26

 10 omega   30.00   72.00   1.0000    6.0000
omega____ theta____ kappa____ phi______ frames
    -       56.0000  -57.0000  -90.0000 42

 11 omega    8.00   65.00   1.0000    6.0000
omega____ theta____ kappa____ phi______ frames
    -       56.0000  -57.0000    0.0000 57

 12 omega   13.00  110.00   1.0000    6.0000
omega____ theta____ kappa____ phi______ frames
    -       56.0000   19.0000   90.0000 97

 13 omega   13.00   74.00   1.0000    6.0000
omega____ theta____ kappa____ phi______ frames
    -       56.0000  -57.0000  150.0000 61

 14 omega   32.00  125.00   1.0000    6.0000
omega____ theta____ kappa____ phi______ frames
    -       56.0000   37.0000  150.0000 93

 15 omega  128.00  178.00   1.0000   11.0000
omega____ theta____ kappa____ phi______ frames
    -      112.0000   45.0000   60.0000 50

 16 omega   89.00  115.00   1.0000   11.0000
omega____ theta____ kappa____ phi______ frames
    -      112.0000   45.0000   60.0000 26

 17 omega   39.00   64.00   1.0000   11.0000
omega____ theta____ kappa____ phi______ frames
    -      112.0000  -30.0000  -90.0000 25

 18 omega   42.00   98.00   1.0000   11.0000
omega____ theta____ kappa____ phi______ frames
    -      112.0000  -45.0000  120.0000 56

 19 omega   93.00  178.00   1.0000   11.0000
omega____ theta____ kappa____ phi______ frames
    -      112.0000   30.0000 -150.0000 85

 20 omega   68.00  114.00   1.0000   11.0000
omega____ theta____ kappa____ phi______ frames
    -      112.0000 -111.0000  -90.0000 46

 21 omega   40.00  105.00   1.0000   11.0000
omega____ theta____ kappa____ phi______ frames
    -      112.0000  -94.0000  -60.0000 65

 22 omega   92.00  178.00   1.0000   11.0000
omega____ theta____ kappa____ phi______ frames
    -      112.0000   45.0000  150.0000 86

 23 omega   42.00   87.00   1.0000   11.0000
omega____ theta____ kappa____ phi______ frames
    -      112.0000  -45.0000 -180.0000 45

 24 omega  111.00  139.00   1.0000   11.0000
omega____ theta____ kappa____ phi______ frames
    -      112.0000  -77.0000   30.0000 28

 25 omega   48.00   81.00   1.0000   11.0000
omega____ theta____ kappa____ phi______ frames
    -      112.0000  -77.0000   30.0000 33

 26 omega   41.00   98.00   1.0000   11.0000
omega____ theta____ kappa____ phi______ frames
    -      112.0000  -45.0000   30.0000 57

 27 omega   44.00   95.00   1.0000   11.0000
omega____ theta____ kappa____ phi______ frames
    -      112.0000  -45.0000  -60.0000 51

 28 omega   60.00  103.00   1.0000   11.0000
omega____ theta____ kappa____ phi______ frames
    -      112.0000  -94.0000 -180.0000 43

 29 omega   62.00  106.00   1.0000   11.0000
omega____ theta____ kappa____ phi______ frames
    -      112.0000  -94.0000   90.0000 44

 30 omega   39.00   64.00   1.0000   11.0000
omega____ theta____ kappa____ phi______ frames
    -      112.0000  -30.0000 -180.0000 25

 31 omega   70.00  115.00   1.0000   11.0000
omega____ theta____ kappa____ phi______ frames
    -      112.0000 -111.0000   60.0000 45

 32 omega   93.00  174.00   1.0000   11.0000
omega____ theta____ kappa____ phi______ frames
    -      112.0000   77.0000   90.0000 81

 33 omega  -77.00  -32.00   1.0000    1.0000
omega____ theta____ kappa____ phi______ frames
    -        0.0000  178.0000   60.0000 45

 34 omega  -69.00   21.00   1.0000    1.0000
omega____ theta____ kappa____ phi______ frames
    -        0.0000  -57.0000 -180.0000 90

 35 omega  -69.00   21.00   1.0000    1.0000
omega____ theta____ kappa____ phi______ frames
    -        0.0000  -57.0000  -90.0000 90

 36 omega   26.00  114.00   1.0000    6.0000
omega____ theta____ kappa____ phi______ frames
    -       56.0000   77.0000 -180.0000 88
;
_diffrn_measurement_device_type 'Xcalibur, Eos, Gemini'
_diffrn_measurement_method '\w scans'
_diffrn_orient_matrix_UB_11 0.0446266000
_diffrn_orient_matrix_UB_12 0.1095666000
_diffrn_orient_matrix_UB_13 -0.0302874000
_diffrn_orient_matrix_UB_21 -0.0847778000
_diffrn_orient_matrix_UB_22 0.0542914000
_diffrn_orient_matrix_UB_23 0.0755846000
_diffrn_orient_matrix_UB_31 0.1253714000
_diffrn_orient_matrix_UB_32 -0.0354328000
_diffrn_orient_matrix_UB_33 0.0379782000
_diffrn_radiation_monochromator graphite
_diffrn_radiation_type CuK\a
_diffrn_radiation_wavelength 1.54184
_diffrn_reflns_av_R_equivalents 0.0225
_diffrn_reflns_av_unetI/netI 0.0311
_diffrn_reflns_limit_h_max 12
_diffrn_reflns_limit_h_min -8
_diffrn_reflns_limit_k_max 14
_diffrn_reflns_limit_k_min -14
_diffrn_reflns_limit_l_max 21
_diffrn_reflns_limit_l_min -21
_diffrn_reflns_number 15415
_diffrn_reflns_theta_full 67.07
_diffrn_reflns_theta_max 67.07
_diffrn_reflns_theta_min 3.65
_diffrn_source 'Enhance (Cu) X-ray Source'
_exptl_absorpt_coefficient_mu 1.718
_exptl_absorpt_correction_T_max 1.00000
_exptl_absorpt_correction_T_min 0.88483
_exptl_absorpt_correction_type multi-scan
_exptl_absorpt_process_details
;
CrysAlisPro, Agilent Technologies,
Version 1.171.36.32 (release 02-08-2013 CrysAlis171 .NET)
(compiled Aug  2 2013,16:46:58)
Empirical absorption correction using spherical harmonics,
 implemented in SCALE3 ABSPACK scaling algorithm.
;
_exptl_crystal_density_diffrn 1.119
_exptl_crystal_density_method 'not measured'
_exptl_crystal_F_000 752
_exptl_crystal_size_max 0.22
_exptl_crystal_size_mid 0.2
_exptl_crystal_size_min 0.17
_platon_squeeze_details
;
 ?
;
_refine_diff_density_max 0.292
_refine_diff_density_min -0.235
_refine_diff_density_rms 0.040
_refine_ls_extinction_method none
_refine_ls_goodness_of_fit_ref 1.044
_refine_ls_hydrogen_treatment constr
_refine_ls_matrix_type full
_refine_ls_number_parameters 455
_refine_ls_number_reflns 7602
_refine_ls_number_restraints 0
_refine_ls_restrained_S_all 1.044
_refine_ls_R_factor_all 0.0498
_refine_ls_R_factor_gt 0.0414
_refine_ls_shift/su_max 0.001
_refine_ls_shift/su_mean 0.000
_refine_ls_structure_factor_coef Fsqd
_refine_ls_weighting_details 'calc w=1/[\s^2^(Fo^2^)+(0.0730P)^2^+0.0682P] where P=(Fo^2^+2Fc^2^)/3'
_refine_ls_weighting_scheme calc
_refine_ls_wR_factor_gt 0.1161
_refine_ls_wR_factor_ref 0.1231
_reflns_number_gt 6273
_reflns_number_total 7602
_reflns_threshold_expression >2sigma(I)
_cod_data_source_file c6dt03489f3.cif
_cod_data_source_block 201408174
_cod_depositor_comments 'Adding full bibliography for 7040970--7040971.cif.'
_cod_original_cell_volume 2128.52(15)
_cod_database_code 7040970
_chemical_oxdiff_formula C20H20N4P1Si1
_reflns_odcompleteness_completeness 99.99
_reflns_odcompleteness_iscentric 1
_reflns_odcompleteness_theta 66.97
_olex2_refinement_description
;
1. Fixed Uiso
 At 1.2 times of:
  All C(H) groups
 At 1.5 times of:
  All C(H,H,H) groups
2.a Aromatic/amide H refined with riding coordinates:
 C1(H1), C2(H2), C3(H3), C4(H4), C11(H11), C12(H12), C13(H13), C14(H14),
 C18(H18), C19(H19), C20(H20), C21(H21), C22(H22), C1'(H1'), C2'(H2'), C3'(H3'),
  C4'(H4'), C11'(H11'), C12'(H12'), C13'(H13'), C14'(H14'), C18'(H18'),
 C19'(H19'), C20'(H20'), C21'(H21'), C22'(H22')
2.b Idealised Me refined as rotating group:
 C15(H15A,H15B,H15C), C16(H16A,H16B,H16C), C15'(H15D,H15E,H15F), C16'(H16D,
 H16E,H16F)
;
_olex2_submission_special_instructions 'No special instructions were received'

loop_
_space_group_symop_id
_space_group_symop_operation_xyz
1 'x, y, z'
2 '-x, -y, -z'

loop_
_atom_site_label
_atom_site_type_symbol
_atom_site_fract_x
_atom_site_fract_y
_atom_site_fract_z
_atom_site_U_iso_or_equiv
_atom_site_adp_type
_atom_site_occupancy
_atom_site_calc_flag
_atom_site_refinement_flags_posn
P1 P 0.16279(5) 0.76992(4) 0.45368(3) 0.04620(13) Uani 1 d .
Si1 Si 0.29114(5) 0.67554(4) 0.21387(3) 0.04743(14) Uani 1 d .
O1 O 0.01967(14) 0.78168(12) 0.49826(8) 0.0613(4) Uani 1 d .
C1 C 0.31862(18) 0.94734(15) 0.27017(11) 0.0499(4) Uani 1 d .
H1 H 0.3574 0.9324 0.2183 0.060 Uiso 1 calc R
C2 C 0.3083(2) 1.05148(15) 0.29746(13) 0.0556(5) Uani 1 d .
H2 H 0.3415 1.1058 0.2633 0.067 Uiso 1 calc R
C3 C 0.2499(2) 1.07508(16) 0.37389(13) 0.0568(5) Uani 1 d .
H3 H 0.2418 1.1455 0.3905 0.068 Uiso 1 calc R
C4 C 0.20286(19) 0.99377(15) 0.42667(12) 0.0506(4) Uani 1 d .
H4 H 0.1640 1.0091 0.4785 0.061 Uiso 1 calc R
C5 C 0.21520(17) 0.89049(14) 0.40038(10) 0.0440(4) Uani 1 d .
C6 C 0.27003(17) 0.86692(14) 0.32191(11) 0.0437(4) Uani 1 d .
C7 C 0.26416(18) 0.75425(14) 0.30370(10) 0.0447(4) Uani 1 d .
C8 C 0.21089(18) 0.69340(15) 0.36610(10) 0.0451(4) Uani 1 d .
C9 C 0.19488(18) 0.58197(14) 0.35354(11) 0.0465(4) Uani 1 d .
C10 C 0.2325(2) 0.55522(15) 0.27462(12) 0.0505(4) Uani 1 d .
C11 C 0.2207(2) 0.45243(17) 0.25625(14) 0.0638(5) Uani 1 d .
H11 H 0.2454 0.4327 0.2046 0.077 Uiso 1 calc R
C12 C 0.1721(3) 0.37840(17) 0.31442(16) 0.0708(6) Uani 1 d .
H12 H 0.1634 0.3101 0.3011 0.085 Uiso 1 calc R
C13 C 0.1368(2) 0.40495(17) 0.39124(15) 0.0658(6) Uani 1 d .
H13 H 0.1053 0.3544 0.4296 0.079 Uiso 1 calc R
C14 C 0.1481(2) 0.50701(16) 0.41188(13) 0.0553(5) Uani 1 d .
H14 H 0.1247 0.5251 0.4639 0.066 Uiso 1 calc R
C15 C 0.4694(2) 0.64001(19) 0.15782(15) 0.0734(7) Uani 1 d .
H15A H 0.4966 0.7057 0.1322 0.110 Uiso 1 calc GR
H15B H 0.4753 0.5882 0.1196 0.110 Uiso 1 calc GR
H15C H 0.5288 0.6076 0.1926 0.110 Uiso 1 calc GR
C16 C 0.1731(3) 0.7476(2) 0.15064(14) 0.0747(6) Uani 1 d .
H16A H 0.0809 0.7620 0.1808 0.112 Uiso 1 calc GR
H16B H 0.1792 0.7020 0.1085 0.112 Uiso 1 calc GR
H16C H 0.1982 0.8163 0.1299 0.112 Uiso 1 calc GR
C17 C 0.2887(2) 0.70967(16) 0.51168(12) 0.0560(5) Uani 1 d .
C18 C 0.4272(3) 0.7012(2) 0.48157(16) 0.0825(8) Uani 1 d .
H18 H 0.4572 0.7287 0.4311 0.099 Uiso 1 calc R
C19 C 0.5212(3) 0.6520(3) 0.5262(2) 0.1032(10) Uani 1 d .
H19 H 0.6143 0.6468 0.5058 0.124 Uiso 1 calc R
C20 C 0.4775(4) 0.6107(3) 0.6005(2) 0.0978(10) Uani 1 d .
H20 H 0.5412 0.5783 0.6304 0.117 Uiso 1 calc R
C21 C 0.3426(4) 0.6170(2) 0.63025(17) 0.0951(9) Uani 1 d .
H21 H 0.3139 0.5877 0.6803 0.114 Uiso 1 calc R
C22 C 0.2451(3) 0.6679(2) 0.58593(14) 0.0745(7) Uani 1 d .
H22 H 0.1521 0.6731 0.6067 0.089 Uiso 1 calc R
P1' P 0.35282(4) 0.05438(4) 0.90167(3) 0.04378(13) Uani 1 d .
Si1' Si 0.24777(6) 0.02867(6) 0.67974(3) 0.06284(18) Uani 1 d .
O1' O 0.47167(13) 0.09970(12) 0.90949(8) 0.0533(3) Uani 1 d .
C1' C 0.3788(2) -0.2174(2) 0.79460(16) 0.0724(6) Uani 1 d .
H1' H 0.3611 -0.2307 0.7473 0.087 Uiso 1 calc R
C2' C 0.4270(3) -0.3047(2) 0.8435(2) 0.0889(8) Uani 1 d .
H2' H 0.4404 -0.3769 0.8287 0.107 Uiso 1 calc R
C3' C 0.4552(3) -0.2863(2) 0.91308(19) 0.0851(8) Uani 1 d .
H3' H 0.4875 -0.3460 0.9447 0.102 Uiso 1 calc R
C4' C 0.4360(2) -0.18005(19) 0.93658(14) 0.0641(5) Uani 1 d .
H4' H 0.4554 -0.1675 0.9836 0.077 Uiso 1 calc R
C5' C 0.38713(18) -0.09265(16) 0.88876(11) 0.0494(4) Uani 1 d .
C6' C 0.35779(18) -0.11078(17) 0.81755(12) 0.0526(4) Uani 1 d .
C7' C 0.30434(18) -0.00861(18) 0.77510(11) 0.0523(4) Uani 1 d .
C8' C 0.29367(18) 0.08527(17) 0.81109(11) 0.0495(4) Uani 1 d .
C9' C 0.24162(19) 0.19160(18) 0.77201(12) 0.0567(5) Uani 1 d .
C10' C 0.2105(2) 0.1791(2) 0.69954(13) 0.0653(6) Uani 1 d .
C11' C 0.1587(3) 0.2742(3) 0.65809(16) 0.0844(8) Uani 1 d .
H11' H 0.1368 0.2682 0.6105 0.101 Uiso 1 calc R
C12' C 0.1397(3) 0.3768(3) 0.6869(2) 0.0976(10) Uani 1 d .
H12' H 0.1062 0.4396 0.6583 0.117 Uiso 1 calc R
C13' C 0.1696(3) 0.3876(2) 0.7577(2) 0.0901(9) Uani 1 d .
H13' H 0.1551 0.4574 0.7767 0.108 Uiso 1 calc R
C14' C 0.2215(2) 0.2946(2) 0.80088(15) 0.0694(6) Uani 1 d .
H14' H 0.2422 0.3018 0.8486 0.083 Uiso 1 calc R
C15' C 0.0934(2) -0.0234(3) 0.67547(16) 0.0833(8) Uani 1 d .
H15D H 0.1157 -0.1027 0.6753 0.125 Uiso 1 calc GR
H15E H 0.0624 0.0061 0.6288 0.125 Uiso 1 calc GR
H15F H 0.0223 -0.0007 0.7201 0.125 Uiso 1 calc GR
C16' C 0.3888(3) -0.0098(3) 0.59388(15) 0.1032(11) Uani 1 d .
H16D H 0.4672 0.0172 0.5986 0.155 Uiso 1 calc GR
H16E H 0.3594 0.0222 0.5472 0.155 Uiso 1 calc GR
H16F H 0.4126 -0.0888 0.5914 0.155 Uiso 1 calc GR
C17' C 0.20877(18) 0.08758(16) 0.98153(11) 0.0474(4) Uani 1 d .
C18' C 0.2335(2) 0.0774(2) 1.05606(13) 0.0762(7) Uani 1 d .
H18' H 0.3225 0.0529 1.0636 0.091 Uiso 1 calc R
C19' C 0.1269(3) 0.1035(3) 1.11926(14) 0.0978(11) Uani 1 d .
H19' H 0.1439 0.0958 1.1694 0.117 Uiso 1 calc R
C20' C -0.0048(2) 0.1408(3) 1.10824(14) 0.0827(8) Uani 1 d .
H20' H -0.0762 0.1598 1.1509 0.099 Uiso 1 calc R
C21' C -0.0311(2) 0.1502(2) 1.03525(15) 0.0717(6) Uani 1 d .
H21' H -0.1204 0.1743 1.0282 0.086 Uiso 1 calc R
C22' C 0.0756(2) 0.12364(19) 0.97168(12) 0.0595(5) Uani 1 d .
H22' H 0.0576 0.1301 0.9219 0.071 Uiso 1 calc R

loop_
_atom_site_aniso_label
_atom_site_aniso_U_11
_atom_site_aniso_U_22
_atom_site_aniso_U_33
_atom_site_aniso_U_23
_atom_site_aniso_U_13
_atom_site_aniso_U_12
P1 0.0474(3) 0.0466(2) 0.0405(2) 0.00463(18) -0.00658(19) -0.00683(19)
Si1 0.0500(3) 0.0449(3) 0.0434(3) 0.0016(2) -0.0058(2) -0.0073(2)
O1 0.0527(8) 0.0646(8) 0.0579(8) 0.0033(7) 0.0016(6) -0.0104(6)
C1 0.0447(9) 0.0498(10) 0.0498(10) 0.0052(8) -0.0030(8) -0.0089(8)
C2 0.0541(11) 0.0447(10) 0.0653(13) 0.0086(9) -0.0098(9) -0.0126(8)
C3 0.0597(12) 0.0434(10) 0.0681(13) -0.0024(9) -0.0180(10) -0.0077(8)
C4 0.0501(10) 0.0504(10) 0.0495(10) -0.0017(8) -0.0126(8) -0.0048(8)
C5 0.0409(9) 0.0443(9) 0.0442(9) 0.0050(7) -0.0094(7) -0.0063(7)
C6 0.0394(9) 0.0422(9) 0.0470(9) 0.0030(7) -0.0099(7) -0.0050(7)
C7 0.0427(9) 0.0439(9) 0.0443(9) 0.0022(7) -0.0076(7) -0.0057(7)
C8 0.0442(9) 0.0459(9) 0.0433(9) 0.0040(7) -0.0101(7) -0.0070(7)
C9 0.0430(9) 0.0430(9) 0.0505(10) 0.0048(7) -0.0101(8) -0.0054(7)
C10 0.0502(10) 0.0432(9) 0.0548(11) 0.0034(8) -0.0095(8) -0.0069(8)
C11 0.0712(14) 0.0496(11) 0.0674(14) -0.0042(9) -0.0102(11) -0.0099(10)
C12 0.0785(15) 0.0420(10) 0.0892(17) 0.0009(10) -0.0129(13) -0.0134(10)
C13 0.0635(13) 0.0481(11) 0.0798(16) 0.0174(10) -0.0102(11) -0.0131(9)
C14 0.0544(11) 0.0485(10) 0.0578(12) 0.0088(8) -0.0068(9) -0.0097(8)
C15 0.0633(14) 0.0618(13) 0.0803(16) -0.0040(11) 0.0127(12) -0.0106(10)
C16 0.0892(17) 0.0764(15) 0.0627(14) 0.0113(11) -0.0343(13) -0.0137(13)
C17 0.0678(13) 0.0492(10) 0.0505(11) 0.0042(8) -0.0213(9) -0.0050(9)
C18 0.0613(14) 0.107(2) 0.0685(15) 0.0089(14) -0.0177(12) 0.0033(13)
C19 0.0738(18) 0.131(3) 0.096(2) 0.0067(19) -0.0354(16) 0.0085(17)
C20 0.106(2) 0.093(2) 0.101(2) 0.0147(17) -0.060(2) -0.0035(17)
C21 0.139(3) 0.0909(19) 0.0683(17) 0.0326(14) -0.0500(18) -0.0370(19)
C22 0.0923(18) 0.0804(16) 0.0584(13) 0.0190(11) -0.0277(12) -0.0309(13)
P1' 0.0352(2) 0.0568(3) 0.0372(2) 0.00378(18) -0.00796(17) -0.00742(18)
Si1' 0.0432(3) 0.1044(5) 0.0386(3) -0.0023(3) -0.0111(2) -0.0085(3)
O1' 0.0428(7) 0.0705(8) 0.0475(7) 0.0026(6) -0.0094(5) -0.0163(6)
C1' 0.0628(13) 0.0751(15) 0.0785(16) -0.0233(12) -0.0210(12) 0.0021(11)
C2' 0.0925(19) 0.0596(14) 0.113(2) -0.0205(14) -0.0329(17) 0.0059(13)
C3' 0.0887(19) 0.0608(14) 0.103(2) 0.0038(13) -0.0356(16) 0.0027(13)
C4' 0.0593(12) 0.0661(13) 0.0637(13) 0.0047(10) -0.0209(10) -0.0019(10)
C5' 0.0374(9) 0.0583(11) 0.0495(10) -0.0007(8) -0.0087(7) -0.0051(8)
C6' 0.0362(9) 0.0668(12) 0.0514(11) -0.0048(9) -0.0089(8) -0.0030(8)
C7' 0.0381(9) 0.0749(13) 0.0409(9) -0.0035(9) -0.0081(7) -0.0057(8)
C8' 0.0375(9) 0.0681(12) 0.0406(9) 0.0071(8) -0.0106(7) -0.0077(8)
C9' 0.0441(10) 0.0721(13) 0.0523(11) 0.0152(10) -0.0129(8) -0.0136(9)
C10' 0.0485(11) 0.0944(16) 0.0500(11) 0.0191(11) -0.0131(9) -0.0155(10)
C11' 0.0674(15) 0.120(2) 0.0666(15) 0.0387(15) -0.0282(12) -0.0244(15)
C12' 0.0866(19) 0.094(2) 0.114(2) 0.0532(19) -0.0455(18) -0.0241(16)
C13' 0.0893(19) 0.0723(16) 0.113(2) 0.0282(15) -0.0369(17) -0.0226(14)
C14' 0.0649(13) 0.0696(14) 0.0756(15) 0.0171(11) -0.0246(11) -0.0169(11)
C15' 0.0579(14) 0.125(2) 0.0703(16) -0.0068(15) -0.0221(12) -0.0171(14)
C16' 0.0579(14) 0.197(4) 0.0485(13) -0.0234(17) -0.0023(11) -0.0144(18)
C17' 0.0386(9) 0.0560(10) 0.0432(9) 0.0033(8) -0.0053(7) -0.0067(7)
C18' 0.0440(11) 0.127(2) 0.0470(12) 0.0061(12) -0.0073(9) -0.0023(12)
C19' 0.0590(14) 0.175(3) 0.0431(12) 0.0057(15) -0.0038(10) -0.0023(16)
C20' 0.0524(13) 0.122(2) 0.0559(14) 0.0047(13) 0.0069(10) -0.0027(13)
C21' 0.0392(10) 0.0931(17) 0.0725(15) 0.0036(12) -0.0059(10) -0.0012(10)
C22' 0.0436(10) 0.0772(14) 0.0538(11) 0.0024(10) -0.0124(9) -0.0050(9)

loop_
_atom_type_symbol
_atom_type_description
_atom_type_scat_dispersion_real
_atom_type_scat_dispersion_imag
_atom_type_scat_source
C C 0.0181 0.0091 'International Tables Vol C Tables 4.2.6.8 and 6.1.1.4'
H H 0.0000 0.0000 'International Tables Vol C Tables 4.2.6.8 and 6.1.1.4'
O O 0.0492 0.0322 'International Tables Vol C Tables 4.2.6.8 and 6.1.1.4'
P P 0.2955 0.4335 'International Tables Vol C Tables 4.2.6.8 and 6.1.1.4'
Si Si 0.2541 0.3302 'International Tables Vol C Tables 4.2.6.8 and 6.1.1.4'

loop_
_geom_angle_atom_site_label_1
_geom_angle_atom_site_label_2
_geom_angle_atom_site_label_3
_geom_angle
O1 P1 C5 118.28(8)
O1 P1 C8 117.66(9)
O1 P1 C17 113.35(10)
C5 P1 C17 107.41(9)
C8 P1 C5 91.57(8)
C8 P1 C17 106.04(9)
C7 Si1 C10 90.82(8)
C15 Si1 C7 116.01(10)
C15 Si1 C10 113.17(10)
C15 Si1 C16 111.36(12)
C16 Si1 C7 110.24(10)
C16 Si1 C10 113.84(11)
C2 C1 H1 120.6
C6 C1 H1 120.6
C6 C1 C2 118.72(18)
C1 C2 H2 119.4
C3 C2 C1 121.24(18)
C3 C2 H2 119.4
C2 C3 H3 119.9
C2 C3 C4 120.30(18)
C4 C3 H3 119.9
C3 C4 H4 120.7
C5 C4 C3 118.63(18)
C5 C4 H4 120.7
C4 C5 P1 128.93(15)
C4 C5 C6 121.40(17)
C6 C5 P1 109.63(13)
C1 C6 C5 119.64(17)
C1 C6 C7 127.00(17)
C5 C6 C7 113.33(15)
C6 C7 Si1 136.97(13)
C8 C7 Si1 108.46(14)
C8 C7 C6 114.05(16)
C7 C8 P1 111.36(14)
C7 C8 C9 118.28(17)
C9 C8 P1 130.30(14)
C10 C9 C8 113.42(16)
C14 C9 C8 125.42(18)
C14 C9 C10 121.15(18)
C9 C10 Si1 108.87(13)
C11 C10 Si1 132.96(17)
C11 C10 C9 118.16(18)
C10 C11 H11 119.7
C10 C11 C12 120.6(2)
C12 C11 H11 119.7
C11 C12 H12 119.6
C13 C12 C11 120.8(2)
C13 C12 H12 119.6
C12 C13 H13 119.9
C12 C13 C14 120.2(2)
C14 C13 H13 119.9
C9 C14 H14 120.5
C13 C14 C9 119.1(2)
C13 C14 H14 120.5
Si1 C15 H15A 109.5
Si1 C15 H15B 109.5
Si1 C15 H15C 109.5
H15A C15 H15B 109.5
H15A C15 H15C 109.5
H15B C15 H15C 109.5
Si1 C16 H16A 109.5
Si1 C16 H16B 109.5
Si1 C16 H16C 109.5
H16A C16 H16B 109.5
H16A C16 H16C 109.5
H16B C16 H16C 109.5
C18 C17 P1 121.30(17)
C22 C17 P1 118.97(18)
C22 C17 C18 119.7(2)
C17 C18 H18 119.9
C17 C18 C19 120.2(3)
C19 C18 H18 119.9
C18 C19 H19 119.9
C20 C19 C18 120.2(3)
C20 C19 H19 119.9
C19 C20 H20 119.8
C21 C20 C19 120.3(3)
C21 C20 H20 119.8
C20 C21 H21 119.8
C20 C21 C22 120.4(3)
C22 C21 H21 119.8
C17 C22 C21 119.3(3)
C17 C22 H22 120.3
C21 C22 H22 120.3
O1' P1' C5' 115.80(8)
O1' P1' C8' 117.77(8)
O1' P1' C17' 112.39(9)
C5' P1' C8' 91.68(9)
C17' P1' C5' 108.48(9)
C17' P1' C8' 108.76(8)
C10' Si1' C7' 90.51(9)
C15' Si1' C7' 113.23(11)
C15' Si1' C10' 113.54(12)
C15' Si1' C16' 111.87(13)
C16' Si1' C7' 112.77(11)
C16' Si1' C10' 113.35(15)
C2' C1' H1' 120.6
C6' C1' H1' 120.6
C6' C1' C2' 118.9(2)
C1' C2' H2' 119.4
C3' C2' C1' 121.2(2)
C3' C2' H2' 119.4
C2' C3' H3' 119.7
C2' C3' C4' 120.6(2)
C4' C3' H3' 119.7
C3' C4' H4' 120.7
C3' C4' C5' 118.6(2)
C5' C4' H4' 120.7
C4' C5' P1' 129.65(17)
C4' C5' C6' 121.1(2)
C6' C5' P1' 109.29(14)
C1' C6' C5' 119.6(2)
C1' C6' C7' 126.8(2)
C5' C6' C7' 113.65(18)
C6' C7' Si1' 136.49(16)
C8' C7' Si1' 108.95(15)
C8' C7' C6' 114.54(17)
C7' C8' P1' 110.79(15)
C7' C8' C9' 117.93(18)
C9' C8' P1' 131.26(16)
C10' C9' C8' 113.1(2)
C14' C9' C8' 125.7(2)
C14' C9' C10' 121.2(2)
C9' C10' Si1' 109.51(16)
C11' C10' Si1' 132.5(2)
C11' C10' C9' 118.0(3)
C10' C11' H11' 119.7
C12' C11' C10' 120.6(3)
C12' C11' H11' 119.7
C11' C12' H12' 119.6
C13' C12' C11' 120.8(2)
C13' C12' H12' 119.6
C12' C13' H13' 119.8
C12' C13' C14' 120.4(3)
C14' C13' H13' 119.8
C9' C14' C13' 119.1(3)
C9' C14' H14' 120.4
C13' C14' H14' 120.4
Si1' C15' H15D 109.5
Si1' C15' H15E 109.5
Si1' C15' H15F 109.5
H15D C15' H15E 109.5
H15D C15' H15F 109.5
H15E C15' H15F 109.5
Si1' C16' H16D 109.5
Si1' C16' H16E 109.5
Si1' C16' H16F 109.5
H16D C16' H16E 109.5
H16D C16' H16F 109.5
H16E C16' H16F 109.5
C18' C17' P1' 117.93(14)
C18' C17' C22' 118.93(18)
C22' C17' P1' 123.14(15)
C17' C18' H18' 119.9
C19' C18' C17' 120.3(2)
C19' C18' H18' 119.9
C18' C19' H19' 120.0
C20' C19' C18' 120.0(2)
C20' C19' H19' 120.0
C19' C20' H20' 119.8
C21' C20' C19' 120.4(2)
C21' C20' H20' 119.8
C20' C21' H21' 120.1
C20' C21' C22' 119.8(2)
C22' C21' H21' 120.1
C17' C22' C21' 120.6(2)
C17' C22' H22' 119.7
C21' C22' H22' 119.7

loop_
_geom_bond_atom_site_label_1
_geom_bond_atom_site_label_2
_geom_bond_distance
P1 O1 1.4811(14)
P1 C5 1.8089(18)
P1 C8 1.8059(19)
P1 C17 1.8141(19)
Si1 C7 1.8766(19)
Si1 C10 1.8817(19)
Si1 C15 1.848(2)
Si1 C16 1.855(2)
C1 H1 0.9300
C1 C2 1.398(3)
C1 C6 1.385(2)
C2 H2 0.9300
C2 C3 1.375(3)
C3 H3 0.9300
C3 C4 1.397(3)
C4 H4 0.9300
C4 C5 1.376(3)
C5 C6 1.403(3)
C6 C7 1.483(2)
C7 C8 1.353(3)
C8 C9 1.473(3)
C9 C10 1.408(3)
C9 C14 1.394(3)
C10 C11 1.385(3)
C11 H11 0.9300
C11 C12 1.391(3)
C12 H12 0.9300
C12 C13 1.373(3)
C13 H13 0.9300
C13 C14 1.388(3)
C14 H14 0.9300
C15 H15A 0.9600
C15 H15B 0.9600
C15 H15C 0.9600
C16 H16A 0.9600
C16 H16B 0.9600
C16 H16C 0.9600
C17 C18 1.381(3)
C17 C22 1.374(3)
C18 H18 0.9300
C18 C19 1.382(3)
C19 H19 0.9300
C19 C20 1.372(4)
C20 H20 0.9300
C20 C21 1.350(4)
C21 H21 0.9300
C21 C22 1.409(4)
C22 H22 0.9300
P1' O1' 1.4885(13)
P1' C5' 1.809(2)
P1' C8' 1.8110(18)
P1' C17' 1.7972(18)
Si1' C7' 1.8834(19)
Si1' C10' 1.873(3)
Si1' C15' 1.856(3)
Si1' C16' 1.857(2)
C1' H1' 0.9300
C1' C2' 1.392(4)
C1' C6' 1.379(3)
C2' H2' 0.9300
C2' C3' 1.373(4)
C3' H3' 0.9300
C3' C4' 1.381(3)
C4' H4' 0.9300
C4' C5' 1.383(3)
C5' C6' 1.405(3)
C6' C7' 1.471(3)
C7' C8' 1.353(3)
C8' C9' 1.477(3)
C9' C10' 1.415(3)
C9' C14' 1.379(3)
C10' C11' 1.393(3)
C11' H11' 0.9300
C11' C12' 1.376(4)
C12' H12' 0.9300
C12' C13' 1.374(4)
C13' H13' 0.9300
C13' C14' 1.392(3)
C14' H14' 0.9300
C15' H15D 0.9600
C15' H15E 0.9600
C15' H15F 0.9600
C16' H16D 0.9600
C16' H16E 0.9600
C16' H16F 0.9600
C17' C18' 1.382(3)
C17' C22' 1.383(3)
C18' H18' 0.9300
C18' C19' 1.378(3)
C19' H19' 0.9300
C19' C20' 1.377(3)
C20' H20' 0.9300
C20' C21' 1.362(3)
C21' H21' 0.9300
C21' C22' 1.384(3)
C22' H22' 0.9300

loop_
_geom_torsion_atom_site_label_1
_geom_torsion_atom_site_label_2
_geom_torsion_atom_site_label_3
_geom_torsion_atom_site_label_4
_geom_torsion
P1 C5 C6 C1 -179.19(13)
P1 C5 C6 C7 2.69(18)
P1 C8 C9 C10 173.70(14)
P1 C8 C9 C14 -6.5(3)
P1 C17 C18 C19 -178.1(2)
P1 C17 C22 C21 177.5(2)
Si1 C7 C8 P1 -173.19(8)
Si1 C7 C8 C9 4.1(2)
Si1 C10 C11 C12 -179.47(18)
O1 P1 C5 C4 52.6(2)
O1 P1 C5 C6 -125.10(13)
O1 P1 C8 C7 124.64(14)
O1 P1 C8 C9 -52.29(19)
O1 P1 C17 C18 -174.4(2)
O1 P1 C17 C22 8.2(2)
C1 C2 C3 C4 1.8(3)
C1 C6 C7 Si1 -9.3(3)
C1 C6 C7 C8 -179.75(18)
C2 C1 C6 C5 -1.6(3)
C2 C1 C6 C7 176.19(17)
C2 C3 C4 C5 -0.5(3)
C3 C4 C5 P1 -179.26(14)
C3 C4 C5 C6 -1.8(3)
C4 C5 C6 C1 2.9(3)
C4 C5 C6 C7 -175.19(16)
C5 P1 C8 C7 1.31(14)
C5 P1 C8 C9 -175.62(17)
C5 P1 C17 C18 -41.9(2)
C5 P1 C17 C22 140.73(19)
C5 C6 C7 Si1 168.68(15)
C5 C6 C7 C8 -1.8(2)
C6 C1 C2 C3 -0.7(3)
C6 C7 C8 P1 0.0(2)
C6 C7 C8 C9 177.32(14)
C7 Si1 C10 C9 1.63(14)
C7 Si1 C10 C11 -178.5(2)
C7 C8 C9 C10 -3.1(2)
C7 C8 C9 C14 176.75(18)
C8 P1 C5 C4 175.39(17)
C8 P1 C5 C6 -2.28(13)
C8 P1 C17 C18 55.0(2)
C8 P1 C17 C22 -122.37(19)
C8 C9 C10 Si1 0.24(19)
C8 C9 C10 C11 -179.66(17)
C8 C9 C14 C13 179.33(18)
C9 C10 C11 C12 0.4(3)
C10 Si1 C7 C6 -174.05(19)
C10 Si1 C7 C8 -3.21(14)
C10 C9 C14 C13 -0.9(3)
C10 C11 C12 C13 -1.0(4)
C11 C12 C13 C14 0.6(4)
C12 C13 C14 C9 0.3(3)
C14 C9 C10 Si1 -179.58(15)
C14 C9 C10 C11 0.5(3)
C15 Si1 C7 C6 69.5(2)
C15 Si1 C7 C8 -119.62(15)
C15 Si1 C10 C9 120.52(15)
C15 Si1 C10 C11 -59.6(2)
C16 Si1 C7 C6 -58.2(2)
C16 Si1 C7 C8 112.65(15)
C16 Si1 C10 C9 -110.99(15)
C16 Si1 C10 C11 68.9(2)
C17 P1 C5 C4 -77.25(18)
C17 P1 C5 C6 105.08(14)
C17 P1 C8 C7 -107.31(15)
C17 P1 C8 C9 75.76(18)
C17 C18 C19 C20 0.4(5)
C18 C17 C22 C21 0.1(4)
C18 C19 C20 C21 0.6(6)
C19 C20 C21 C22 -1.2(5)
C20 C21 C22 C17 0.9(4)
C22 C17 C18 C19 -0.7(4)
P1' C5' C6' C1' 178.82(16)
P1' C5' C6' C7' -1.9(2)
P1' C8' C9' C10' 177.83(15)
P1' C8' C9' C14' -3.1(3)
P1' C17' C18' C19' 179.0(2)
P1' C17' C22' C21' -178.67(18)
Si1' C7' C8' P1' -177.92(8)
Si1' C7' C8' C9' 0.7(2)
Si1' C10' C11' C12' 179.3(2)
O1' P1' C5' C4' 59.0(2)
O1' P1' C5' C6' -120.14(13)
O1' P1' C8' C7' 118.81(14)
O1' P1' C8' C9' -59.6(2)
O1' P1' C17' C18' -43.2(2)
O1' P1' C17' C22' 136.09(18)
C1' C2' C3' C4' 0.2(5)
C1' C6' C7' Si1' -1.7(3)
C1' C6' C7' C8' 179.9(2)
C2' C1' C6' C5' 0.9(3)
C2' C1' C6' C7' -178.3(2)
C2' C3' C4' C5' 0.3(4)
C3' C4' C5' P1' -179.27(19)
C3' C4' C5' C6' -0.2(3)
C4' C5' C6' C1' -0.4(3)
C4' C5' C6' C7' 178.88(18)
C5' P1' C8' C7' -1.70(15)
C5' P1' C8' C9' 179.87(18)
C5' P1' C17' C18' 86.1(2)
C5' P1' C17' C22' -94.56(19)
C5' C6' C7' Si1' 179.08(15)
C5' C6' C7' C8' 0.6(2)
C6' C1' C2' C3' -0.8(4)
C6' C7' C8' P1' 1.0(2)
C6' C7' C8' C9' 179.62(16)
C7' Si1' C10' C9' 0.33(15)
C7' Si1' C10' C11' -178.6(2)
C7' C8' C9' C10' -0.5(3)
C7' C8' C9' C14' 178.5(2)
C8' P1' C5' C4' -178.8(2)
C8' P1' C5' C6' 2.00(14)
C8' P1' C17' C18' -175.46(19)
C8' P1' C17' C22' 3.9(2)
C8' C9' C10' Si1' 0.0(2)
C8' C9' C10' C11' 179.13(19)
C8' C9' C14' C13' -179.0(2)
C9' C10' C11' C12' 0.4(4)
C10' Si1' C7' C6' -179.1(2)
C10' Si1' C7' C8' -0.60(15)
C10' C9' C14' C13' -0.1(3)
C10' C11' C12' C13' -0.9(4)
C11' C12' C13' C14' 0.8(5)
C12' C13' C14' C9' -0.4(4)
C14' C9' C10' Si1' -179.10(17)
C14' C9' C10' C11' 0.0(3)
C15' Si1' C7' C6' 64.9(2)
C15' Si1' C7' C8' -116.60(17)
C15' Si1' C10' C9' 116.05(16)
C15' Si1' C10' C11' -62.9(3)
C16' Si1' C7' C6' -63.4(3)
C16' Si1' C7' C8' 115.10(18)
C16' Si1' C10' C9' -114.85(16)
C16' Si1' C10' C11' 66.2(3)
C17' P1' C5' C4' -68.4(2)
C17' P1' C5' C6' 112.43(14)
C17' P1' C8' C7' -111.88(15)
C17' P1' C8' C9' 69.7(2)
C17' C18' C19' C20' -0.6(5)
C18' C17' C22' C21' 0.6(4)
C18' C19' C20' C21' 1.3(5)
C19' C20' C21' C22' -1.0(5)
C20' C21' C22' C17' 0.1(4)
C22' C17' C18' C19' -0.3(4)

loop_
_platon_squeeze_void_nr
_platon_squeeze_void_average_x
_platon_squeeze_void_average_y
_platon_squeeze_void_average_z
_platon_squeeze_void_volume
_platon_squeeze_void_count_electrons
1 0.000 0.500 0.000 266.2 41.4
